data_4314638
loop_
_publ_author_name
'Tian-Hua Zhou'
'Fei-Yan Yi'
'Pei-Xin Li'
'Jiang-Gao Mao'

_publ_section_title
;
 Synthesis, Crystal Structures, and Luminescent Properties of Two Series'
 of New Lanthanide (III) Amino-Carboxylate-Phosphonates
;
_journal_name_full 'Inorganic Chemistry'
_journal_page_first 905
_journal_page_last 915
_journal_paper_doi 10.1021/ic901621x
_journal_volume 49
_journal_year 2010
_chemical_formula_sum 'C27 H42 N3 Nd2 O21 P3'
_chemical_formula_weight 1126.03
_chemical_name_systematic
; 
 ? 
;
_space_group_IT_number 14
_symmetry_cell_setting monoclinic
_symmetry_space_group_name_Hall '-P 2ybc'
_symmetry_space_group_name_H-M 'P 1 21/c 1'
_atom_sites_solution_hydrogens geom
_atom_sites_solution_primary direct
_atom_sites_solution_secondary difmap
_audit_creation_method SHELXL-97
_cell_angle_alpha 90.00
_cell_angle_beta 107.853(4)
_cell_angle_gamma 90.00
_cell_formula_units_Z 4
_cell_length_a 20.891(6)
_cell_length_b 7.1310(18)
_cell_length_c 27.845(8)
_cell_measurement_temperature 293(2)
_cell_volume 3948.4(19)
_computing_structure_refinement 'SHELXL-97 (Sheldrick, 1997)'
_computing_structure_solution 'SHELXS-97 (Sheldrick, 1990)'
_diffrn_ambient_temperature 293(2)
_diffrn_measured_fraction_theta_full 0.998
_diffrn_measured_fraction_theta_max 0.998
_diffrn_measurement_device_type 'Saturn70 (4x4 bin mode)'
_diffrn_measurement_method CCD_Profile_fitting
_diffrn_radiation_monochromator graphite
_diffrn_radiation_source 'fine-focus sealed tube'
_diffrn_radiation_type MoK\a
_diffrn_radiation_wavelength 0.71073
_diffrn_reflns_av_R_equivalents 0.0638
_diffrn_reflns_av_sigmaI/netI 0.0642
_diffrn_reflns_limit_h_max 27
_diffrn_reflns_limit_h_min -27
_diffrn_reflns_limit_k_max 9
_diffrn_reflns_limit_k_min -9
_diffrn_reflns_limit_l_max 36
_diffrn_reflns_limit_l_min -34
_diffrn_reflns_number 29905
_diffrn_reflns_theta_full 27.49
_diffrn_reflns_theta_max 27.49
_diffrn_reflns_theta_min 2.93
_diffrn_standards_decay_% <1.0%
_exptl_absorpt_coefficient_mu 2.807
_exptl_absorpt_correction_T_max 1.0000
_exptl_absorpt_correction_T_min 0.5408
_exptl_absorpt_correction_type multi-scan
_exptl_crystal_colour purple
_exptl_crystal_density_diffrn 1.894
_exptl_crystal_density_method 'not measured'
_exptl_crystal_description brick
_exptl_crystal_F_000 2232
_exptl_crystal_size_max 0.3
_exptl_crystal_size_mid 0.2
_exptl_crystal_size_min 0.07
_refine_diff_density_max 1.743
_refine_diff_density_min -1.624
_refine_diff_density_rms 0.187
_refine_ls_extinction_method none
_refine_ls_goodness_of_fit_ref 1.066
_refine_ls_hydrogen_treatment constr
_refine_ls_matrix_type full
_refine_ls_number_parameters 500
_refine_ls_number_reflns 9034
_refine_ls_number_restraints 0
_refine_ls_restrained_S_all 1.066
_refine_ls_R_factor_all 0.0678
_refine_ls_R_factor_gt 0.0531
_refine_ls_shift/su_max 0.000
_refine_ls_shift/su_mean 0.000
_refine_ls_structure_factor_coef Fsqd
_refine_ls_weighting_details 'calc w=1/[\s^2^(Fo^2^)+(0.0484P)^2^+17.3757P] where P=(Fo^2^+2Fc^2^)/3'
_refine_ls_weighting_scheme calc
_refine_ls_wR_factor_gt 0.1154
_refine_ls_wR_factor_ref 0.1242
_reflns_number_gt 7505
_reflns_number_total 9034
_reflns_threshold_expression >2sigma(I)
_cod_data_source_file ic901621x_si_001_7.cif
_cod_data_source_block 7
_cod_depositor_comments
;
The following automatic conversions were performed:

'_exptl_absorpt_correction_type' value 'Multi-scan' changed to
'multi-scan' according to the built-in table from CIF Core dictionary
named 'cif_core.dic' version 2.4.1 from 2010-06-29.

Automatic conversion script
Id: cif_fix_values 1646 2011-03-28 12:23:43Z adriana 
;
_cod_original_cell_volume 3948.6(19)
_cod_database_code 4314638

loop_
_symmetry_equiv_pos_as_xyz
'x, y, z'
'-x, y+1/2, -z+1/2'
'-x, -y, -z'
'x, -y-1/2, z-1/2'

loop_
_atom_site_label
_atom_site_type_symbol
_atom_site_fract_x
_atom_site_fract_y
_atom_site_fract_z
_atom_site_U_iso_or_equiv
_atom_site_adp_type
_atom_site_occupancy
_atom_site_symmetry_multiplicity
_atom_site_calc_flag
_atom_site_refinement_flags
_atom_site_disorder_assembly
_atom_site_disorder_group
Nd1 Nd 0.090598(16) 0.12421(4) 0.339743(11) 0.01736(9) Uani 1 1 d . . .
Nd2 Nd 0.745381(17) 0.08219(4) 0.204760(12) 0.02001(10) Uani 1 1 d . . .
P1 P 0.08227(8) 0.4551(2) 0.22779(5) 0.0191(3) Uani 1 1 d . . .
P2 P 0.25168(8) 0.0811(2) 0.32259(6) 0.0210(3) Uani 1 1 d . . .
P3 P 0.86260(8) 0.3804(2) 0.62461(6) 0.0189(3) Uani 1 1 d . . .
N1 N 0.0463(3) 0.1535(7) 0.16495(18) 0.0224(11) Uani 1 1 d . . .
H1C H 0.0127 0.1465 0.1767 0.027 Uiso 1 1 calc R . .
N2 N 0.3879(3) 0.0781(8) 0.3338(2) 0.0260(12) Uani 1 1 d . . .
H2C H 0.3807 0.1819 0.3145 0.031 Uiso 1 1 calc R . .
H2D H 0.3816 -0.0220 0.3132 0.031 Uiso 1 1 calc R . .
N3 N 0.7717(3) 0.1800(8) 0.55383(19) 0.0317(13) Uani 1 1 d . . .
H3A H 0.7930 0.0772 0.5477 0.038 Uiso 1 1 calc R . .
H3B H 0.7646 0.1636 0.5838 0.038 Uiso 1 1 calc R . .
C1 C 0.0987(4) 0.3037(9) 0.1805(3) 0.0302(14) Uani 1 1 d . . .
H1A H 0.0987 0.3776 0.1513 0.036 Uiso 1 1 calc R . .
H1B H 0.1427 0.2466 0.1941 0.036 Uiso 1 1 calc R . .
C2 C 0.0569(4) 0.0171(9) 0.1275(2) 0.0279(14) Uani 1 1 d . . .
H2A H 0.0188 -0.0678 0.1175 0.033 Uiso 1 1 calc R . .
H2B H 0.0967 -0.0568 0.1436 0.033 Uiso 1 1 calc R . .
C3 C 0.0652(4) 0.1099(9) 0.0806(2) 0.0252(14) Uani 1 1 d . . .
C4 C 0.1273(4) 0.1078(10) 0.0727(3) 0.0359(17) Uani 1 1 d . . .
H4A H 0.1640 0.0542 0.0966 0.043 Uiso 1 1 calc R . .
C5 C 0.1351(4) 0.1861(11) 0.0288(3) 0.0368(16) Uani 1 1 d . . .
H5A H 0.1769 0.1840 0.0235 0.044 Uiso 1 1 calc R . .
C6 C 0.0807(4) 0.2665(9) -0.0068(2) 0.0301(15) Uani 1 1 d . . .
C7 C 0.0190(4) 0.2668(10) 0.0016(3) 0.0365(17) Uani 1 1 d . . .
H7A H -0.0179 0.3194 -0.0223 0.044 Uiso 1 1 calc R . .
C8 C 0.0113(4) 0.1896(11) 0.0452(3) 0.0352(16) Uani 1 1 d . . .
H8A H -0.0306 0.1919 0.0505 0.042 Uiso 1 1 calc R . .
C9 C 0.0888(4) 0.3481(9) -0.0551(3) 0.0325(16) Uani 1 1 d . . .
C10 C 0.3384(3) 0.0718(9) 0.3624(3) 0.0281(14) Uani 1 1 d . . .
H10A H 0.3468 0.1765 0.3858 0.034 Uiso 1 1 calc R . .
H10B H 0.3452 -0.0428 0.3821 0.034 Uiso 1 1 calc R . .
C11 C 0.4594(4) 0.0786(13) 0.3678(3) 0.0435(19) Uani 1 1 d . . .
H11A H 0.4671 -0.0316 0.3893 0.052 Uiso 1 1 calc R . .
H11B H 0.4669 0.1885 0.3893 0.052 Uiso 1 1 calc R . .
C12 C 0.5085(4) 0.0794(12) 0.3374(3) 0.0401(18) Uani 1 1 d . . .
C13 C 0.5231(4) 0.2462(12) 0.3179(3) 0.0447(19) Uani 1 1 d . . .
H13A H 0.5073 0.3586 0.3269 0.054 Uiso 1 1 calc R . .
C14 C 0.5610(4) 0.2471(11) 0.2850(3) 0.0402(18) Uani 1 1 d . . .
H14A H 0.5707 0.3600 0.2720 0.048 Uiso 1 1 calc R . .
C15 C 0.5848(4) 0.0788(10) 0.2713(3) 0.0329(15) Uani 1 1 d . . .
C16 C 0.5742(4) -0.0869(11) 0.2945(3) 0.045(2) Uani 1 1 d . . .
H16A H 0.5935 -0.1983 0.2883 0.054 Uiso 1 1 calc R . .
C17 C 0.5353(4) -0.0861(12) 0.3265(3) 0.046(2) Uani 1 1 d . . .
H17A H 0.5270 -0.1978 0.3408 0.056 Uiso 1 1 calc R . .
C18 C 0.6215(4) 0.0762(9) 0.2331(3) 0.0316(15) Uani 1 1 d . . .
C19 C 0.7438(4) 0.2819(12) 0.3192(3) 0.0380(17) Uani 1 1 d . . .
C20 C 0.7323(4) 0.2624(11) 0.3694(2) 0.0357(16) Uani 1 1 d . . .
C21 C 0.7470(5) 0.0932(13) 0.3938(3) 0.057(3) Uani 1 1 d . . .
H21A H 0.7629 -0.0062 0.3791 0.068 Uiso 1 1 calc R . .
C22 C 0.7378(6) 0.0727(14) 0.4408(3) 0.060(3) Uani 1 1 d . . .
H22A H 0.7481 -0.0408 0.4578 0.072 Uiso 1 1 calc R . .
C23 C 0.7136(4) 0.2194(11) 0.4623(3) 0.0366(16) Uani 1 1 d . . .
C24 C 0.7053(4) 0.1940(12) 0.5141(3) 0.0386(17) Uani 1 1 d . . .
H24A H 0.6805 0.2995 0.5214 0.046 Uiso 1 1 calc R . .
H24B H 0.6795 0.0811 0.5144 0.046 Uiso 1 1 calc R . .
C25 C 0.8171(4) 0.3450(9) 0.5577(2) 0.0277(14) Uani 1 1 d . . .
H25A H 0.7910 0.4557 0.5439 0.033 Uiso 1 1 calc R . .
H25B H 0.8485 0.3217 0.5390 0.033 Uiso 1 1 calc R . .
C26 C 0.6965(5) 0.3840(12) 0.4365(3) 0.046(2) Uani 1 1 d . . .
H26A H 0.6779 0.4807 0.4503 0.055 Uiso 1 1 calc R . .
C27 C 0.7067(4) 0.4086(11) 0.3898(3) 0.0427(19) Uani 1 1 d . . .
H27A H 0.6964 0.5221 0.3728 0.051 Uiso 1 1 calc R . .
O1 O 0.0368(3) 0.3762(7) -0.09126(18) 0.0384(12) Uani 1 1 d . . .
O2 O 0.1475(3) 0.3738(7) -0.05728(19) 0.0390(12) Uani 1 1 d . . .
O3 O 0.0203(2) 0.5679(6) 0.20137(17) 0.0291(10) Uani 1 1 d . . .
O4 O 0.1428(2) 0.5818(6) 0.24499(17) 0.0276(10) Uani 1 1 d . . .
O5 O 0.0704(3) 0.3260(6) 0.26730(16) 0.0321(11) Uani 1 1 d . . .
O6 O 0.2102(2) 0.0651(6) 0.35829(17) 0.0278(10) Uani 1 1 d . . .
O7 O 0.2420(2) 0.2628(6) 0.29385(17) 0.0297(10) Uani 1 1 d . . .
O8 O 0.2431(2) -0.0851(5) 0.28653(17) 0.0239(9) Uani 1 1 d . . .
O9 O 0.6338(3) 0.2288(7) 0.21451(19) 0.0378(12) Uani 1 1 d . . .
O10 O 0.6426(3) -0.0772(7) 0.2213(2) 0.0386(12) Uani 1 1 d . . .
O11 O 0.7438(4) 0.4532(8) 0.3031(2) 0.0575(17) Uani 1 1 d . . .
H11C H 0.7483 0.4522 0.2748 0.086 Uiso 1 1 calc R . .
O12 O 0.7528(3) 0.1419(8) 0.29633(18) 0.0404(13) Uani 1 1 d . . .
O13 O 0.9007(2) 0.5612(6) 0.62830(17) 0.0292(10) Uani 1 1 d . . .
O14 O 0.9090(2) 0.2127(6) 0.64029(17) 0.0270(10) Uani 1 1 d . . .
O15 O 0.8057(2) 0.3843(6) 0.64755(17) 0.0299(10) Uani 1 1 d . . .
O1W O 0.0790(3) -0.0745(6) 0.25558(17) 0.0295(10) Uani 1 1 d . . .
H1WB H 0.0918 -0.0074 0.2348 0.044 Uiso 1 1 d R . .
H1WC H 0.1034 -0.1725 0.2630 0.044 Uiso 1 1 d R . .
O2W O 0.6539(3) 0.0752(6) 0.11196(19) 0.0376(12) Uani 1 1 d . . .
H2WA H 0.6744 0.0740 0.0897 0.056 Uiso 1 1 d R . .
H2WB H 0.6303 -0.0241 0.1092 0.056 Uiso 1 1 d R . .
O3W O 0.5099(2) 0.0715(6) 0.08500(17) 0.0309(10) Uiso 1 1 d . . .
H3WA H 0.4852 -0.0259 0.0820 0.046 Uiso 1 1 d R . .
H3WB H 0.5021 0.1258 0.0566 0.046 Uiso 1 1 d R . .
O4W O 0.7044(5) -0.1761(11) 0.0494(3) 0.095(3) Uani 1 1 d . . .
H4WA H 0.7270 -0.2603 0.0689 0.142 Uiso 1 1 d R . .
H4WB H 0.6674 -0.2228 0.0319 0.142 Uiso 1 1 d R . .
O5W O 0.4550(8) -0.252(3) 0.0066(6) 0.226(8) Uani 1 1 d . . .
H5WA H 0.4571 -0.3874 0.0133 0.339 Uiso 1 1 d R . .
H5WB H 0.4225 -0.2839 0.0173 0.339 Uiso 1 1 d R . .
O6W O 0.5902(9) -0.342(2) -0.0137(6) 0.236(9) Uani 1 1 d . . .
H6WA H 0.5534 -0.3380 -0.0067 0.355 Uiso 1 1 d R . .
H6WB H 0.5856 -0.2882 -0.0418 0.355 Uiso 1 1 d R . .

loop_
_atom_site_aniso_label
_atom_site_aniso_U_11
_atom_site_aniso_U_22
_atom_site_aniso_U_33
_atom_site_aniso_U_23
_atom_site_aniso_U_13
_atom_site_aniso_U_12
Nd1 0.02135(17) 0.01493(16) 0.01730(16) -0.00001(11) 0.00813(12) 0.00011(12)
Nd2 0.02353(18) 0.01710(17) 0.02227(17) 0.00033(12) 0.01127(13) 0.00004(12)
P1 0.0229(8) 0.0187(7) 0.0163(7) 0.0011(6) 0.0068(6) -0.0001(6)
P2 0.0229(8) 0.0171(7) 0.0274(8) -0.0010(6) 0.0141(6) -0.0003(6)
P3 0.0252(8) 0.0166(7) 0.0174(7) 0.0000(5) 0.0104(6) 0.0017(6)
N1 0.028(3) 0.022(3) 0.022(3) -0.005(2) 0.014(2) -0.005(2)
N2 0.026(3) 0.029(3) 0.027(3) -0.002(2) 0.014(2) -0.001(2)
N3 0.040(3) 0.037(3) 0.019(3) 0.000(2) 0.011(2) -0.005(3)
C1 0.034(4) 0.027(3) 0.034(4) -0.003(3) 0.017(3) -0.009(3)
C2 0.041(4) 0.019(3) 0.029(3) -0.002(3) 0.019(3) -0.001(3)
C3 0.043(4) 0.022(3) 0.012(3) -0.008(2) 0.012(3) -0.005(3)
C4 0.036(4) 0.042(4) 0.035(4) 0.007(3) 0.021(3) 0.010(3)
C5 0.040(4) 0.039(4) 0.040(4) 0.003(3) 0.024(3) 0.004(3)
C6 0.041(4) 0.027(3) 0.029(3) -0.007(3) 0.020(3) -0.006(3)
C7 0.050(5) 0.033(4) 0.028(3) 0.002(3) 0.014(3) 0.004(3)
C8 0.035(4) 0.044(4) 0.030(4) 0.000(3) 0.015(3) -0.001(3)
C9 0.058(5) 0.021(3) 0.027(3) -0.005(3) 0.026(3) -0.005(3)
C10 0.028(4) 0.029(3) 0.031(3) -0.001(3) 0.014(3) 0.001(3)
C11 0.030(4) 0.067(6) 0.035(4) -0.006(4) 0.013(3) -0.004(4)
C12 0.026(4) 0.063(5) 0.034(4) 0.000(3) 0.012(3) -0.004(3)
C13 0.042(5) 0.042(5) 0.057(5) -0.013(4) 0.025(4) -0.006(4)
C14 0.038(4) 0.038(4) 0.053(5) 0.001(3) 0.027(4) -0.005(3)
C15 0.028(4) 0.031(4) 0.043(4) 0.003(3) 0.015(3) 0.000(3)
C16 0.048(5) 0.039(4) 0.058(5) 0.000(4) 0.029(4) -0.007(4)
C17 0.042(5) 0.046(5) 0.063(6) 0.006(4) 0.033(4) -0.004(4)
C18 0.029(4) 0.024(3) 0.045(4) -0.002(3) 0.016(3) -0.005(3)
C19 0.036(4) 0.051(5) 0.025(3) -0.005(3) 0.008(3) -0.002(3)
C20 0.040(4) 0.046(4) 0.021(3) -0.007(3) 0.009(3) -0.007(3)
C21 0.089(8) 0.056(6) 0.030(4) 0.003(4) 0.026(5) 0.017(5)
C22 0.097(8) 0.058(6) 0.032(4) 0.010(4) 0.029(5) 0.019(5)
C23 0.044(4) 0.043(4) 0.023(3) -0.007(3) 0.012(3) -0.002(3)
C24 0.035(4) 0.054(5) 0.025(3) -0.009(3) 0.007(3) -0.010(4)
C25 0.040(4) 0.024(3) 0.023(3) 0.002(3) 0.013(3) 0.002(3)
C26 0.059(5) 0.051(5) 0.032(4) -0.005(3) 0.022(4) 0.012(4)
C27 0.057(5) 0.042(4) 0.029(4) 0.004(3) 0.013(4) 0.007(4)
O1 0.056(4) 0.039(3) 0.028(3) 0.003(2) 0.023(2) 0.005(2)
O2 0.055(3) 0.033(3) 0.039(3) -0.002(2) 0.029(3) -0.015(2)
O3 0.024(2) 0.029(2) 0.032(3) 0.0038(19) 0.0054(19) 0.0041(19)
O4 0.025(2) 0.027(2) 0.029(2) -0.0018(18) 0.0050(19) -0.0047(18)
O5 0.056(3) 0.020(2) 0.023(2) 0.0021(18) 0.015(2) -0.007(2)
O6 0.028(3) 0.030(2) 0.033(2) -0.0035(19) 0.021(2) -0.0010(19)
O7 0.039(3) 0.018(2) 0.033(2) 0.0015(18) 0.012(2) 0.0000(19)
O8 0.032(3) 0.0106(19) 0.033(2) -0.0067(17) 0.017(2) -0.0031(17)
O9 0.041(3) 0.031(3) 0.049(3) 0.005(2) 0.024(2) 0.000(2)
O10 0.041(3) 0.028(3) 0.059(3) -0.005(2) 0.032(3) -0.002(2)
O11 0.102(5) 0.045(3) 0.034(3) -0.003(3) 0.034(3) -0.008(3)
O12 0.049(3) 0.048(3) 0.029(3) 0.000(2) 0.018(2) 0.006(3)
O13 0.042(3) 0.022(2) 0.029(2) -0.0043(18) 0.018(2) -0.006(2)
O14 0.033(3) 0.018(2) 0.032(2) 0.0042(18) 0.0115(19) 0.0023(18)
O15 0.033(3) 0.036(3) 0.026(2) -0.0005(19) 0.017(2) 0.003(2)
O1W 0.046(3) 0.015(2) 0.031(3) 0.0053(18) 0.018(2) 0.0054(19)
O2W 0.065(4) 0.021(2) 0.038(3) 0.001(2) 0.034(3) -0.001(2)
O4W 0.109(7) 0.077(5) 0.100(6) 0.032(5) 0.036(5) -0.009(5)
O5W 0.151(14) 0.31(2) 0.184(15) 0.018(15) -0.001(11) -0.045(14)
O6W 0.220(18) 0.167(14) 0.240(19) -0.044(13) -0.050(15) 0.052(12)

loop_
_atom_type_symbol
_atom_type_description
_atom_type_scat_dispersion_real
_atom_type_scat_dispersion_imag
_atom_type_scat_source
C C 0.0033 0.0016 'International Tables Vol C Tables 4.2.6.8 and 6.1.1.4'
H H 0.0000 0.0000 'International Tables Vol C Tables 4.2.6.8 and 6.1.1.4'
N N 0.0061 0.0033 'International Tables Vol C Tables 4.2.6.8 and 6.1.1.4'
O O 0.0106 0.0060 'International Tables Vol C Tables 4.2.6.8 and 6.1.1.4'
P P 0.1023 0.0942 'International Tables Vol C Tables 4.2.6.8 and 6.1.1.4'
Nd Nd -0.1943 3.0179 'International Tables Vol C Tables 4.2.6.8 and 6.1.1.4'

loop_
_geom_angle_atom_site_label_1
_geom_angle_atom_site_label_2
_geom_angle_atom_site_label_3
_geom_angle
_geom_angle_site_symmetry_1
_geom_angle_site_symmetry_3
_geom_angle_publ_flag
O3 Nd1 O13 107.45(16) 2_545 3_666 ?
O3 Nd1 O5 78.18(17) 2_545 . ?
O13 Nd1 O5 74.08(15) 3_666 . ?
O3 Nd1 O6 153.63(16) 2_545 . ?
O13 Nd1 O6 97.33(16) 3_666 . ?
O5 Nd1 O6 100.74(16) . . ?
O3 Nd1 O14 82.79(16) 2_545 3_656 ?
O13 Nd1 O14 146.38(15) 3_666 3_656 ?
O5 Nd1 O14 139.39(15) . 3_656 ?
O6 Nd1 O14 81.41(15) . 3_656 ?
O3 Nd1 O1 76.08(18) 2_545 4_566 ?
O13 Nd1 O1 73.58(15) 3_666 4_566 ?
O5 Nd1 O1 129.69(17) . 4_566 ?
O6 Nd1 O1 120.71(17) . 4_566 ?
O14 Nd1 O1 78.31(15) 3_656 4_566 ?
O3 Nd1 O1W 70.33(16) 2_545 . ?
O13 Nd1 O1W 142.50(14) 3_666 . ?
O5 Nd1 O1W 68.81(14) . . ?
O6 Nd1 O1W 84.60(15) . . ?
O14 Nd1 O1W 71.07(14) 3_656 . ?
O1 Nd1 O1W 136.62(16) 4_566 . ?
O3 Nd1 O2 124.89(16) 2_545 4_566 ?
O13 Nd1 O2 69.44(15) 3_666 4_566 ?
O5 Nd1 O2 141.27(15) . 4_566 ?
O6 Nd1 O2 72.00(15) . 4_566 ?
O14 Nd1 O2 78.41(15) 3_656 4_566 ?
O1 Nd1 O2 49.59(17) 4_566 4_566 ?
O1W Nd1 O2 143.91(14) . 4_566 ?
O3 Nd1 C9 100.9(2) 2_545 4_566 ?
O13 Nd1 C9 65.88(16) 3_666 4_566 ?
O5 Nd1 C9 137.75(17) . 4_566 ?
O6 Nd1 C9 97.23(19) . 4_566 ?
O14 Nd1 C9 80.88(16) 3_656 4_566 ?
O1 Nd1 C9 24.9(2) 4_566 4_566 ?
O1W Nd1 C9 151.33(16) . 4_566 ?
O2 Nd1 C9 25.24(18) 4_566 4_566 ?
O7 Nd2 O4 84.25(16) 2_645 2_645 ?
O7 Nd2 O15 91.72(16) 2_645 4_565 ?
O4 Nd2 O15 75.94(16) 2_645 4_565 ?
O7 Nd2 O8 167.84(17) 2_645 2_655 ?
O4 Nd2 O8 83.61(15) 2_645 2_655 ?
O15 Nd2 O8 84.75(15) 4_565 2_655 ?
O7 Nd2 O12 100.27(17) 2_645 . ?
O4 Nd2 O12 69.88(17) 2_645 . ?
O15 Nd2 O12 142.20(17) 4_565 . ?
O8 Nd2 O12 76.04(16) 2_655 . ?
O7 Nd2 O10 70.04(16) 2_645 . ?
O4 Nd2 O10 128.79(17) 2_645 . ?
O15 Nd2 O10 144.96(17) 4_565 . ?
O8 Nd2 O10 118.71(15) 2_655 . ?
O12 Nd2 O10 72.19(17) . . ?
O7 Nd2 O9 119.44(16) 2_645 . ?
O4 Nd2 O9 133.88(16) 2_645 . ?
O15 Nd2 O9 135.20(16) 4_565 . ?
O8 Nd2 O9 70.23(15) 2_655 . ?
O12 Nd2 O9 67.36(17) . . ?
O10 Nd2 O9 49.50(15) . . ?
O7 Nd2 O2W 92.38(15) 2_645 . ?
O4 Nd2 O2W 149.36(15) 2_645 . ?
O15 Nd2 O2W 73.73(16) 4_565 . ?
O8 Nd2 O2W 97.76(15) 2_655 . ?
O12 Nd2 O2W 140.34(16) . . ?
O10 Nd2 O2W 77.32(17) . . ?
O9 Nd2 O2W 73.65(16) . . ?
O7 Nd2 C18 95.01(17) 2_645 . ?
O4 Nd2 C18 130.17(18) 2_645 . ?
O15 Nd2 C18 153.54(19) 4_565 . ?
O8 Nd2 C18 93.28(16) 2_655 . ?
O12 Nd2 C18 61.23(19) . . ?
O10 Nd2 C18 25.45(16) . . ?
O9 Nd2 C18 25.60(16) . . ?
O2W Nd2 C18 80.43(18) . . ?
O4 P1 O3 110.2(3) . . ?
O4 P1 O5 116.2(3) . . ?
O3 P1 O5 111.8(3) . . ?
O4 P1 C1 105.1(3) . . ?
O3 P1 C1 106.7(3) . . ?
O5 P1 C1 106.0(3) . . ?
O7 P2 O6 113.9(3) . . ?
O7 P2 O8 110.4(3) . . ?
O6 P2 O8 113.5(3) . . ?
O7 P2 C10 107.6(3) . . ?
O6 P2 C10 105.2(3) . . ?
O8 P2 C10 105.6(3) . . ?
O13 P3 O15 115.1(3) . . ?
O13 P3 O14 112.2(3) . . ?
O15 P3 O14 114.1(3) . . ?
O13 P3 C25 106.7(3) . . ?
O15 P3 C25 101.7(3) . . ?
O14 P3 C25 105.7(3) . . ?
C2 N1 C1 114.6(5) . . ?
C2 N1 H1C 122.7 . . ?
C1 N1 H1C 122.7 . . ?
C10 N2 C11 112.4(5) . . ?
C10 N2 H2C 109.1 . . ?
C11 N2 H2C 109.1 . . ?
C10 N2 H2D 109.1 . . ?
C11 N2 H2D 109.1 . . ?
H2C N2 H2D 107.8 . . ?
C24 N3 C25 115.3(6) . . ?
C24 N3 H3A 108.5 . . ?
C25 N3 H3A 108.5 . . ?
C24 N3 H3B 108.5 . . ?
C25 N3 H3B 108.5 . . ?
H3A N3 H3B 107.5 . . ?
N1 C1 P1 110.6(4) . . ?
N1 C1 H1A 109.5 . . ?
P1 C1 H1A 109.5 . . ?
N1 C1 H1B 109.5 . . ?
P1 C1 H1B 109.5 . . ?
H1A C1 H1B 108.1 . . ?
N1 C2 C3 113.4(5) . . ?
N1 C2 H2A 108.9 . . ?
C3 C2 H2A 108.9 . . ?
N1 C2 H2B 108.9 . . ?
C3 C2 H2B 108.9 . . ?
H2A C2 H2B 107.7 . . ?
C8 C3 C4 119.7(6) . . ?
C8 C3 C2 120.8(6) . . ?
C4 C3 C2 119.5(6) . . ?
C3 C4 C5 120.1(7) . . ?
C3 C4 H4A 119.9 . . ?
C5 C4 H4A 119.9 . . ?
C6 C5 C4 120.2(7) . . ?
C6 C5 H5A 119.9 . . ?
C4 C5 H5A 119.9 . . ?
C7 C6 C5 118.9(6) . . ?
C7 C6 C9 120.9(7) . . ?
C5 C6 C9 120.2(6) . . ?
C6 C7 C8 121.0(7) . . ?
C6 C7 H7A 119.5 . . ?
C8 C7 H7A 119.5 . . ?
C3 C8 C7 120.1(7) . . ?
C3 C8 H8A 119.9 . . ?
C7 C8 H8A 119.9 . . ?
O1 C9 O2 123.8(6) . . ?
O1 C9 C6 117.9(7) . . ?
O2 C9 C6 118.2(7) . . ?
O1 C9 Nd1 57.4(3) . 4_565 ?
O2 C9 Nd1 68.5(3) . 4_565 ?
C6 C9 Nd1 160.5(4) . 4_565 ?
N2 C10 P2 113.6(5) . . ?
N2 C10 H10A 108.9 . . ?
P2 C10 H10A 108.9 . . ?
N2 C10 H10B 108.9 . . ?
P2 C10 H10B 108.9 . . ?
H10A C10 H10B 107.7 . . ?
N2 C11 C12 111.1(6) . . ?
N2 C11 H11A 109.4 . . ?
C12 C11 H11A 109.4 . . ?
N2 C11 H11B 109.4 . . ?
C12 C11 H11B 109.4 . . ?
H11A C11 H11B 108.0 . . ?
C17 C12 C13 119.9(7) . . ?
C17 C12 C11 120.6(7) . . ?
C13 C12 C11 119.4(8) . . ?
C12 C13 C14 120.3(7) . . ?
C12 C13 H13A 119.8 . . ?
C14 C13 H13A 119.8 . . ?
C13 C14 C15 120.1(7) . . ?
C13 C14 H14A 119.9 . . ?
C15 C14 H14A 119.9 . . ?
C14 C15 C16 118.6(7) . . ?
C14 C15 C18 120.7(6) . . ?
C16 C15 C18 120.7(6) . . ?
C17 C16 C15 120.3(8) . . ?
C17 C16 H16A 119.8 . . ?
C15 C16 H16A 119.8 . . ?
C16 C17 C12 120.3(7) . . ?
C16 C17 H17A 119.8 . . ?
C12 C17 H17A 119.8 . . ?
O10 C18 O9 120.6(6) . . ?
O10 C18 C15 119.6(6) . . ?
O9 C18 C15 119.7(6) . . ?
O10 C18 Nd2 62.2(3) . . ?
O9 C18 Nd2 64.5(4) . . ?
C15 C18 Nd2 152.1(5) . . ?
O12 C19 O11 124.7(6) . . ?
O12 C19 C20 120.1(7) . . ?
O11 C19 C20 115.2(7) . . ?
C27 C20 C21 121.3(7) . . ?
C27 C20 C19 120.8(7) . . ?
C21 C20 C19 117.9(7) . . ?
C20 C21 C22 119.0(8) . . ?
C20 C21 H21A 120.5 . . ?
C22 C21 H21A 120.5 . . ?
C23 C22 C21 120.5(8) . . ?
C23 C22 H22A 119.8 . . ?
C21 C22 H22A 119.8 . . ?
C26 C23 C22 119.6(7) . . ?
C26 C23 C24 121.1(7) . . ?
C22 C23 C24 119.3(7) . . ?
N3 C24 C23 111.2(6) . . ?
N3 C24 H24A 109.4 . . ?
C23 C24 H24A 109.4 . . ?
N3 C24 H24B 109.4 . . ?
C23 C24 H24B 109.4 . . ?
H24A C24 H24B 108.0 . . ?
N3 C25 P3 107.6(4) . . ?
N3 C25 H25A 110.2 . . ?
P3 C25 H25A 110.2 . . ?
N3 C25 H25B 110.2 . . ?
P3 C25 H25B 110.2 . . ?
H25A C25 H25B 108.5 . . ?
C23 C26 C27 120.7(7) . . ?
C23 C26 H26A 119.6 . . ?
C27 C26 H26A 119.6 . . ?
C20 C27 C26 118.8(7) . . ?
C20 C27 H27A 120.6 . . ?
C26 C27 H27A 120.6 . . ?
C9 O1 Nd1 97.7(4) . 4_565 ?
C9 O2 Nd1 86.3(4) . 4_565 ?
P1 O3 Nd1 157.6(3) . 2 ?
P1 O4 Nd2 141.4(3) . 2_655 ?
P1 O5 Nd1 161.4(3) . . ?
P2 O6 Nd1 127.4(3) . . ?
P2 O7 Nd2 148.4(3) . 2_655 ?
P2 O8 Nd2 135.7(3) . 2_645 ?
C18 O9 Nd2 89.9(4) . . ?
C18 O10 Nd2 92.3(4) . . ?
C19 O11 H11C 109.5 . . ?
C19 O12 Nd2 133.1(5) . . ?
P3 O13 Nd1 143.7(3) . 3_666 ?
P3 O14 Nd1 142.3(3) . 3_656 ?
P3 O15 Nd2 162.2(3) . 4_566 ?
Nd1 O1W H1WB 109.3 . . ?
Nd1 O1W H1WC 109.5 . . ?
H1WB O1W H1WC 109.6 . . ?
Nd2 O2W H2WA 109.2 . . ?
Nd2 O2W H2WB 108.7 . . ?
H2WA O2W H2WB 109.4 . . ?
H3WA O3W H3WB 110.0 . . ?
H4WA O4W H4WB 108.7 . . ?
H5WA O5W H5WB 70.6 . . ?
H6WA O6W H6WB 109.9 . . ?

loop_
_geom_bond_atom_site_label_1
_geom_bond_atom_site_label_2
_geom_bond_distance
_geom_bond_site_symmetry_2
_geom_bond_publ_flag
Nd1 O3 2.284(5) 2_545 ?
Nd1 O13 2.400(4) 3_666 ?
Nd1 O5 2.408(4) . ?
Nd1 O6 2.428(5) . ?
Nd1 O14 2.466(4) 3_656 ?
Nd1 O1 2.505(5) 4_566 ?
Nd1 O1W 2.685(4) . ?
Nd1 O2 2.747(5) 4_566 ?
Nd1 C9 2.946(6) 4_566 ?
Nd2 O7 2.292(4) 2_645 ?
Nd2 O4 2.326(5) 2_645 ?
Nd2 O15 2.327(4) 4_565 ?
Nd2 O8 2.390(4) 2_655 ?
Nd2 O12 2.543(5) . ?
Nd2 O10 2.593(5) . ?
Nd2 O9 2.643(5) . ?
Nd2 O2W 2.702(6) . ?
Nd2 C18 2.928(7) . ?
P1 O4 1.508(5) . ?
P1 O3 1.509(5) . ?
P1 O5 1.512(4) . ?
P1 C1 1.815(7) . ?
P2 O7 1.504(5) . ?
P2 O6 1.510(4) . ?
P2 O8 1.528(4) . ?
P2 C10 1.812(7) . ?
P3 O13 1.502(5) . ?
P3 O15 1.512(4) . ?
P3 O14 1.517(5) . ?
P3 C25 1.831(7) . ?
N1 C2 1.491(7) . ?
N1 C1 1.497(8) . ?
N1 H1C 0.8600 . ?
N2 C10 1.489(8) . ?
N2 C11 1.502(9) . ?
N2 H2C 0.9000 . ?
N2 H2D 0.9000 . ?
N3 C24 1.490(9) . ?
N3 C25 1.494(8) . ?
N3 H3A 0.9000 . ?
N3 H3B 0.9000 . ?
C1 H1A 0.9700 . ?
C1 H1B 0.9700 . ?
C2 C3 1.521(8) . ?
C2 H2A 0.9700 . ?
C2 H2B 0.9700 . ?
C3 C8 1.372(10) . ?
C3 C4 1.380(9) . ?
C4 C5 1.399(9) . ?
C4 H4A 0.9300 . ?
C5 C6 1.382(10) . ?
C5 H5A 0.9300 . ?
C6 C7 1.380(10) . ?
C6 C9 1.521(9) . ?
C7 C8 1.388(9) . ?
C7 H7A 0.9300 . ?
C8 H8A 0.9300 . ?
C9 O1 1.250(9) . ?
C9 O2 1.259(9) . ?
C9 Nd1 2.946(6) 4_565 ?
C10 H10A 0.9700 . ?
C10 H10B 0.9700 . ?
C11 C12 1.518(10) . ?
C11 H11A 0.9700 . ?
C11 H11B 0.9700 . ?
C12 C17 1.379(11) . ?
C12 C13 1.380(11) . ?
C13 C14 1.384(10) . ?
C13 H13A 0.9300 . ?
C14 C15 1.397(10) . ?
C14 H14A 0.9300 . ?
C15 C16 1.397(10) . ?
C15 C18 1.488(9) . ?
C16 C17 1.379(10) . ?
C16 H16A 0.9300 . ?
C17 H17A 0.9300 . ?
C18 O10 1.260(8) . ?
C18 O9 1.265(8) . ?
C19 O12 1.228(9) . ?
C19 O11 1.301(10) . ?
C19 C20 1.497(9) . ?
C20 C27 1.371(10) . ?
C20 C21 1.372(11) . ?
C21 C22 1.386(11) . ?
C21 H21A 0.9300 . ?
C22 C23 1.378(11) . ?
C22 H22A 0.9300 . ?
C23 C26 1.366(11) . ?
C23 C24 1.514(9) . ?
C24 H24A 0.9700 . ?
C24 H24B 0.9700 . ?
C25 H25A 0.9700 . ?
C25 H25B 0.9700 . ?
C26 C27 1.391(10) . ?
C26 H26A 0.9300 . ?
C27 H27A 0.9300 . ?
O1 Nd1 2.505(5) 4_565 ?
O2 Nd1 2.747(5) 4_565 ?
O3 Nd1 2.284(5) 2 ?
O4 Nd2 2.326(5) 2_655 ?
O7 Nd2 2.292(4) 2_655 ?
O8 Nd2 2.390(4) 2_645 ?
O11 H11C 0.8200 . ?
O13 Nd1 2.400(4) 3_666 ?
O14 Nd1 2.466(4) 3_656 ?
O15 Nd2 2.327(4) 4_566 ?
O1W H1WB 0.8539 . ?
O1W H1WC 0.8526 . ?
O2W H2WA 0.8529 . ?
O2W H2WB 0.8535 . ?
O3W H3WA 0.8530 . ?
O3W H3WB 0.8509 . ?
O4W H4WA 0.8503 . ?
O4W H4WB 0.8458 . ?
O5W H5WA 0.9800 . ?
O5W H5WB 0.8514 . ?
O6W H6WA 0.8499 . ?
O6W H6WB 0.8514 . ?

loop_
_geom_hbond_atom_site_label_D
_geom_hbond_atom_site_label_H
_geom_hbond_atom_site_label_A
_geom_hbond_distance_DH
_geom_hbond_distance_HA
_geom_hbond_distance_DA
_geom_hbond_angle_DHA
_geom_hbond_site_symmetry_A
N2 H2C O10 0.90 1.97 2.864(7) 171.6 2_655
N2 H2D O9 0.90 1.92 2.801(7) 164.1 2_645
N3 H3A O2 0.90 1.87 2.743(8) 161.4 2_645
O11 H11C O8 0.82 1.79 2.607(7) 171.9 2_655
O1W H1WC O4 0.85 2.06 2.848(6) 153.0 1_545
O4W H4WB O6W 0.85 1.92 2.759(18) 172.0 .
